data_1530649
loop_
_publ_author_name
'Rodrigo, J.L.'
'Carrasco, M.P.'
'Alamo, J.'

_publ_section_title
;
 Thermal Expansion of Na Ti2 (P O4)3 Studied by Rietveld Method From X-Ray
 Diffraction Data
;
_journal_name_full 'Materials Research Bulletin'
_journal_page_first 611
_journal_page_last 618
_journal_volume 24
_journal_year 1989
_chemical_formula_sum 'Na O12 P3 Ti2'
_chemical_name_systematic 'Na Ti2 (P O4)3'
_space_group_IT_number 167
_symmetry_space_group_name_Hall '-R 3 2"c'
_symmetry_space_group_name_H-M 'R -3 c :H'
_cell_angle_alpha 90
_cell_angle_beta 90
_cell_angle_gamma 120
_cell_formula_units_Z 6
_cell_length_a 8.4854
_cell_length_b 8.4854
_cell_length_c 21.7994
_cell_volume 1359.314
_citation_journal_id_ASTM MRBUAC
_cod_data_source_file Rodrigo_MRBUAC_1989_1852.cif
_cod_data_source_block Na1O12P3Ti2
_cod_original_formula_sum 'Na1 O12 P3 Ti2'
_cod_database_code 1530649

loop_
_symmetry_equiv_pos_as_xyz
x,y,z
-y,x-y,z
-x+y,-x,z
y,x,-z+1/2
-x,-x+y,-z+1/2
x-y,-y,-z+1/2
-x,-y,-z
y,-x+y,-z
x-y,x,-z
-y,-x,z-1/2
x,x-y,z-1/2
-x+y,y,z-1/2
x+2/3,y+1/3,z+1/3
-y+2/3,x-y+1/3,z+1/3
-x+y+2/3,-x+1/3,z+1/3
y+2/3,x+1/3,-z+5/6
-x+2/3,-x+y+1/3,-z+5/6
x-y+2/3,-y+1/3,-z+5/6
-x+2/3,-y+1/3,-z+1/3
y+2/3,-x+y+1/3,-z+1/3
x-y+2/3,x+1/3,-z+1/3
-y+2/3,-x+1/3,z-1/6
x+2/3,x-y+1/3,z-1/6
-x+y+2/3,y+1/3,z-1/6
x+1/3,y+2/3,z+2/3
-y+1/3,x-y+2/3,z+2/3
-x+y+1/3,-x+2/3,z+2/3
y+1/3,x+2/3,-z+7/6
-x+1/3,-x+y+2/3,-z+7/6
x-y+1/3,-y+2/3,-z+7/6
-x+1/3,-y+2/3,-z+2/3
y+1/3,-x+y+2/3,-z+2/3
x-y+1/3,x+2/3,-z+2/3
-y+1/3,-x+2/3,z+1/6
x+1/3,x-y+2/3,z+1/6
-x+y+1/3,y+2/3,z+1/6

loop_
_atom_site_label
_atom_site_type_symbol
_atom_site_fract_x
_atom_site_fract_y
_atom_site_fract_z
_atom_site_occupancy
_atom_site_U_iso_or_equiv
O2 O-2 0.1955 0.1648 0.0885 1 0.0
O1 O-2 0.1736 -0.0285 0.193 1 0.0
Na1 Na+1 0 0 0 1 0.0
Ti1 Ti+4 0 0 0.1455 1 0.0
P1 P+5 0.2879 0 0.25 1 0.0
